data_4002202
loop_
_publ_author_name
'Fatila, Elisabeth M.'
'Mayo, R. Alex'
'Rouzi\`eres, Mathieu'
'Jennings, Michael C.'
'Dechambenoit, Pierre'
'Soldatov, Dmitriy V.'
'Mathoni\`ere, Corine'
'Cl\'erac, Rodolphe'
'Coulon, Claude'
'Preuss, Kathryn E.'

_publ_section_title
;
 Radical--Radical Recognition: Switchable Magnetic Properties and
 Re-entrant Behavior
;
_journal_issue 11
_journal_name_full 'Chemistry of Materials'
_journal_page_first 4023
_journal_paper_doi 10.1021/acs.chemmater.5b00967
_journal_volume 27
_journal_year 2015
_chemical_formula_moiety 'C27 H11 F18 La N6 O6 S4'
_chemical_formula_sum 'C27 H11 F18 La N6 O6 S4'
_chemical_formula_weight 1124.57
_chemical_name_common La(hfac)3(pyDTDA)2
_chemical_name_systematic
; 
 ? 
;
_space_group_IT_number 15
_symmetry_cell_setting monoclinic
_symmetry_space_group_name_Hall '-C 2yc'
_symmetry_space_group_name_H-M 'C 1 2/c 1'
_atom_sites_solution_hydrogens geom
_atom_sites_solution_primary direct
_atom_sites_solution_secondary difmap
_audit_creation_method SHELXL-97
_cell_angle_alpha 90.00
_cell_angle_beta 116.012(6)
_cell_angle_gamma 90.00
_cell_formula_units_Z 4
_cell_length_a 21.6251(39)
_cell_length_b 12.1226(25)
_cell_length_c 17.5034(54)
_cell_measurement_reflns_used 9829
_cell_measurement_temperature 340(2)
_cell_measurement_theta_max 22.07
_cell_measurement_theta_min 2.52
_cell_volume 4123.7(17)
_computing_cell_refinement 'Bruker SAINT'
_computing_data_collection 'Bruker APEX2'
_computing_data_reduction 'Bruker SAINT'
_computing_molecular_graphics ORTEP-32
_computing_publication_material 'WINGX (Farrugia)'
_computing_structure_refinement 'SHELXL-97 (Sheldrick, 2008)'
_computing_structure_solution 'AUTOSTRUCTURE (Bruker)'
_diffrn_ambient_temperature 340(2)
_diffrn_measured_fraction_theta_full 0.987
_diffrn_measured_fraction_theta_max 0.987
_diffrn_measurement_device_type 'Bruker APEX-II Quasar'
_diffrn_measurement_method 'phi and omega scans'
_diffrn_radiation_source 'Incoatec microfocus sealed tube'
_diffrn_radiation_type MoK\a
_diffrn_radiation_wavelength 0.71073
_diffrn_reflns_av_R_equivalents 0.0426
_diffrn_reflns_av_sigmaI/netI 0.0195
_diffrn_reflns_limit_h_max 25
_diffrn_reflns_limit_h_min -25
_diffrn_reflns_limit_k_max 14
_diffrn_reflns_limit_k_min -14
_diffrn_reflns_limit_l_max 21
_diffrn_reflns_limit_l_min -21
_diffrn_reflns_number 68535
_diffrn_reflns_theta_full 25.51
_diffrn_reflns_theta_max 25.51
_diffrn_reflns_theta_min 1.98
_exptl_absorpt_coefficient_mu 1.366
_exptl_absorpt_correction_T_max 0.7452
_exptl_absorpt_correction_T_min 0.6616
_exptl_absorpt_correction_type multi-scan
_exptl_absorpt_process_details SADABS
_exptl_crystal_colour purple
_exptl_crystal_density_diffrn 1.811
_exptl_crystal_density_meas ?
_exptl_crystal_density_method 'not measured'
_exptl_crystal_description block
_exptl_crystal_F_000 2184
_exptl_crystal_size_max 0.19
_exptl_crystal_size_mid 0.09
_exptl_crystal_size_min 0.05
_refine_diff_density_max 0.681
_refine_diff_density_min -0.482
_refine_diff_density_rms 0.071
_refine_ls_extinction_method none
_refine_ls_goodness_of_fit_ref 1.053
_refine_ls_hydrogen_treatment riding
_refine_ls_matrix_type full
_refine_ls_number_parameters 281
_refine_ls_number_reflns 3789
_refine_ls_number_restraints 0
_refine_ls_restrained_S_all 1.053
_refine_ls_R_factor_all 0.0499
_refine_ls_R_factor_gt 0.0408
_refine_ls_shift/su_max 0.000
_refine_ls_shift/su_mean 0.000
_refine_ls_structure_factor_coef Fsqd
_refine_ls_weighting_details 'calc w=1/[\s^2^(Fo^2^)+(0.0692P)^2^+6.8012P] where P=(Fo^2^+2Fc^2^)/3'
_refine_ls_weighting_scheme calc
_refine_ls_wR_factor_gt 0.1096
_refine_ls_wR_factor_ref 0.1174
_reflns_number_gt 3285
_reflns_number_total 3789
_reflns_threshold_expression >2sigma(I)
_cod_data_source_file cm5b00967_si_004.cif
_cod_data_source_block shelxl
_cod_depositor_comments
;
The following automatic conversions were performed:

'_symmetry_cell_setting' value 'Monoclinic' changed to 'monoclinic'
according to
/usr/data/users/saulius/crontab/automatic-downloads/rss-feeds/ACS/lib/dictionaries/cif_core.dic
dictionary named 'cif_core.dic' version 2.4.2 from 2011-04-26.

'_exptl_crystal_density_meas' value 'not measured' was changed to '?'
- the value is perceived as not measured.

Automatic conversion script
Id: cif_fix_values 3271 2015-04-21 07:52:19Z andrius 

 Adding full bibliography for 4002200--4002202.cif.
;
_cod_original_sg_symbol_H-M 'C 2/c'
_cod_database_code 4002202

loop_
_symmetry_equiv_pos_as_xyz
'x, y, z'
'-x, y, -z+1/2'
'x+1/2, y+1/2, z'
'-x+1/2, y+1/2, -z+1/2'
'-x, -y, -z'
'x, -y, z-1/2'
'-x+1/2, -y+1/2, -z'
'x+1/2, -y+1/2, z-1/2'

loop_
_atom_site_label
_atom_site_type_symbol
_atom_site_fract_x
_atom_site_fract_y
_atom_site_fract_z
_atom_site_U_iso_or_equiv
_atom_site_adp_type
_atom_site_occupancy
_atom_site_symmetry_multiplicity
_atom_site_calc_flag
_atom_site_refinement_flags
La La 0.0000 0.20125(3) 0.2500 0.05621(15) Uani 1 2 d S
S3 S -0.05752(11) 0.12824(13) -0.08521(9) 0.1092(6) Uani 1 1 d .
S2 S -0.09480(10) 0.1319(2) 0.00577(10) 0.1233(7) Uani 1 1 d .
O31 O -0.06894(15) 0.0272(2) 0.18946(19) 0.0689(7) Uani 1 1 d .
O25 O 0.10385(18) 0.2969(3) 0.3610(2) 0.0779(9) Uani 1 1 d .
O1 O -0.03259(17) 0.3669(3) 0.3110(2) 0.0798(9) Uani 1 1 d .
F32 F -0.1656(2) -0.1037(3) 0.0804(2) 0.1255(13) Uani 1 1 d .
C8 C 0.2238(4) 0.1583(8) 0.1786(6) 0.134(3) Uani 1 1 d .
H8A H 0.2622 0.1567 0.1676 0.161 Uiso 1 1 calc R
N4 N 0.0223(3) 0.1423(4) -0.0176(3) 0.0974(14) Uani 1 1 d .
F33 F -0.1598(3) -0.1459(6) 0.1986(3) 0.203(3) Uani 1 1 d .
N1 N -0.0190(2) 0.1487(4) 0.0849(2) 0.0829(11) Uani 1 1 d .
C32 C -0.0602(2) -0.0735(4) 0.2007(3) 0.0627(10) Uani 1 1 d .
N11 N 0.1108(2) 0.1647(4) 0.2095(3) 0.0753(10) Uani 1 1 d .
C36 C -0.1261(3) -0.1416(5) 0.1546(4) 0.0882(15) Uani 1 1 d .
F31 F -0.1150(3) -0.2435(4) 0.1408(4) 0.180(3) Uani 1 1 d .
C24 C 0.1151(3) 0.3899(5) 0.3935(3) 0.0819(13) Uani 1 1 d .
C5 C 0.0326(3) 0.1510(4) 0.0623(3) 0.0741(12) Uani 1 1 d .
C6 C 0.1037(3) 0.1586(4) 0.1309(3) 0.0757(13) Uani 1 1 d .
F24 F 0.2023(3) 0.5240(5) 0.4518(5) 0.233(4) Uani 1 1 d .
F26 F 0.2266(3) 0.3863(8) 0.4081(6) 0.245(4) Uani 1 1 d .
C10 C 0.1759(3) 0.1656(5) 0.2725(4) 0.0920(16) Uani 1 1 d .
H10A H 0.1820 0.1686 0.3285 0.110 Uiso 1 1 calc R
C22 C -0.0028(3) 0.4474(4) 0.3532(3) 0.0829(14) Uani 1 1 d .
F25 F 0.2183(3) 0.3767(8) 0.5131(4) 0.255(5) Uani 1 1 d .
C23 C 0.0678(3) 0.4670(5) 0.3934(4) 0.1010(18) Uani 1 1 d .
H23A H 0.0837 0.5339 0.4212 0.121 Uiso 1 1 calc R
C33 C 0.0000 -0.1282(5) 0.2500 0.0745(17) Uani 1 2 d S
H33A H 0.0000 -0.2049 0.2500 0.089 Uiso 1 2 calc SR
C9 C 0.2327(4) 0.1624(7) 0.2581(6) 0.130(3) Uani 1 1 d .
H9A H 0.2767 0.1630 0.3030 0.156 Uiso 1 1 calc R
C27 C 0.1895(4) 0.4210(7) 0.4419(6) 0.126(3) Uani 1 1 d .
C7 C 0.1600(4) 0.1563(7) 0.1123(5) 0.120(2) Uani 1 1 d .
H7A H 0.1541 0.1535 0.0565 0.145 Uiso 1 1 calc R
C26 C -0.0498(5) 0.5339(6) 0.3616(6) 0.127(3) Uani 1 1 d .
F22 F -0.0225(4) 0.6002(6) 0.4249(5) 0.233(4) Uani 1 1 d .
F23 F -0.0963(4) 0.4945(7) 0.3789(7) 0.240(4) Uani 1 1 d .
F21 F -0.0779(6) 0.5909(8) 0.2971(5) 0.330(7) Uani 1 1 d .

loop_
_atom_site_aniso_label
_atom_site_aniso_U_11
_atom_site_aniso_U_22
_atom_site_aniso_U_33
_atom_site_aniso_U_23
_atom_site_aniso_U_13
_atom_site_aniso_U_12
La 0.0416(2) 0.0592(2) 0.0588(2) 0.000 0.01369(15) 0.000
S3 0.1553(16) 0.0876(9) 0.0692(8) 0.0005(7) 0.0349(9) -0.0107(9)
S2 0.0979(12) 0.1738(19) 0.0722(8) -0.0039(10) 0.0134(8) -0.0412(12)
O31 0.0572(18) 0.0660(18) 0.0726(18) 0.0028(14) 0.0185(14) -0.0040(13)
O25 0.057(2) 0.079(2) 0.079(2) -0.0110(16) 0.0128(16) -0.0019(14)
O1 0.068(2) 0.073(2) 0.092(2) -0.0093(17) 0.0288(17) 0.0065(16)
F32 0.096(3) 0.134(3) 0.101(2) -0.002(2) 0.002(2) -0.031(2)
C8 0.077(5) 0.190(8) 0.159(7) -0.066(6) 0.074(5) -0.042(5)
N4 0.137(4) 0.085(3) 0.076(3) -0.005(2) 0.052(3) -0.014(3)
F33 0.158(5) 0.325(8) 0.156(4) -0.075(5) 0.099(4) -0.158(5)
N1 0.079(3) 0.102(3) 0.063(2) -0.009(2) 0.026(2) -0.028(2)
C32 0.065(3) 0.067(3) 0.055(2) -0.0019(19) 0.025(2) -0.010(2)
N11 0.062(3) 0.082(2) 0.088(3) -0.010(2) 0.038(2) -0.0055(19)
C36 0.083(4) 0.086(4) 0.081(3) 0.000(3) 0.022(3) -0.025(3)
F31 0.143(4) 0.086(3) 0.222(6) -0.033(3) -0.001(4) -0.032(3)
C24 0.068(3) 0.079(3) 0.075(3) -0.007(2) 0.010(2) -0.009(3)
C5 0.101(4) 0.055(2) 0.076(3) -0.006(2) 0.047(3) -0.014(2)
C6 0.081(3) 0.066(3) 0.092(3) -0.018(2) 0.049(3) -0.019(2)
F24 0.124(4) 0.135(4) 0.322(9) -0.032(5) -0.011(5) -0.056(3)
F26 0.084(4) 0.319(10) 0.308(10) -0.117(9) 0.065(5) -0.066(5)
C10 0.052(3) 0.120(4) 0.099(4) -0.020(3) 0.029(3) 0.004(3)
C22 0.088(4) 0.071(3) 0.084(3) -0.004(3) 0.032(3) 0.012(3)
F25 0.144(5) 0.339(10) 0.149(5) 0.084(6) -0.057(4) -0.061(5)
C23 0.101(5) 0.071(3) 0.106(4) -0.021(3) 0.022(3) -0.009(3)
C33 0.079(5) 0.057(3) 0.076(4) 0.000 0.024(3) 0.000
C9 0.070(4) 0.160(6) 0.164(7) -0.058(6) 0.056(5) -0.020(4)
C27 0.076(5) 0.124(6) 0.129(6) -0.022(5) 0.000(4) -0.021(4)
C7 0.113(6) 0.147(6) 0.129(5) -0.042(5) 0.078(5) -0.035(5)
C26 0.126(7) 0.087(4) 0.157(7) -0.024(5) 0.051(6) 0.030(4)
F22 0.246(7) 0.165(5) 0.245(7) -0.079(5) 0.070(6) 0.074(5)
F23 0.212(7) 0.205(7) 0.370(12) -0.062(7) 0.191(8) 0.043(6)
F21 0.491(15) 0.327(10) 0.226(7) 0.155(7) 0.206(9) 0.338(12)

loop_
_atom_type_symbol
_atom_type_description
_atom_type_scat_dispersion_real
_atom_type_scat_dispersion_imag
_atom_type_scat_source
C C 0.0033 0.0016 'International Tables Vol C Tables 4.2.6.8 and 6.1.1.4'
F F 0.0171 0.0103 'International Tables Vol C Tables 4.2.6.8 and 6.1.1.4'
La La -0.2871 2.4523 'International Tables Vol C Tables 4.2.6.8 and 6.1.1.4'
O O 0.0106 0.0060 'International Tables Vol C Tables 4.2.6.8 and 6.1.1.4'
N N 0.0061 0.0033 'International Tables Vol C Tables 4.2.6.8 and 6.1.1.4'
S S 0.1246 0.1234 'International Tables Vol C Tables 4.2.6.8 and 6.1.1.4'
H H 0.0000 0.0000 'International Tables Vol C Tables 4.2.6.8 and 6.1.1.4'

loop_
_geom_angle_atom_site_label_1
_geom_angle_atom_site_label_2
_geom_angle_atom_site_label_3
_geom_angle
_geom_angle_site_symmetry_1
_geom_angle_site_symmetry_3
O1 La O1 74.06(17) 2 .
O1 La O25 68.83(12) 2 .
O1 La O25 68.03(11) . .
O1 La O25 68.03(11) 2 2
O1 La O25 68.83(12) . 2
O25 La O25 125.16(15) . 2
O1 La O31 128.28(11) 2 2
O1 La O31 135.29(11) . 2
O25 La O31 84.16(10) . 2
O25 La O31 150.35(10) 2 2
O1 La O31 135.29(11) 2 .
O1 La O31 128.29(11) . .
O25 La O31 150.35(10) . .
O25 La O31 84.16(10) 2 .
O31 La O31 67.14(14) 2 .
O1 La N1 132.52(13) 2 2
O1 La N1 71.70(12) . 2
O25 La N1 68.38(13) . 2
O25 La N1 125.25(12) 2 2
O31 La N1 65.61(11) 2 2
O31 La N1 92.02(12) . 2
O1 La N1 71.70(12) 2 .
O1 La N1 132.52(13) . .
O25 La N1 125.25(12) . .
O25 La N1 68.38(13) 2 .
O31 La N1 92.02(12) 2 .
O31 La N1 65.61(11) . .
N1 La N1 153.80(19) 2 .
O1 La N11 65.87(12) 2 .
O1 La N11 131.31(12) . .
O25 La N11 72.39(12) . .
O25 La N11 116.58(13) 2 .
O31 La N11 64.18(12) 2 .
O31 La N11 99.98(11) . .
N1 La N11 117.85(12) 2 .
N1 La N11 57.41(13) . .
O1 La N11 131.31(12) 2 2
O1 La N11 65.87(12) . 2
O25 La N11 116.58(13) . 2
O25 La N11 72.39(12) 2 2
O31 La N11 99.98(11) 2 2
O31 La N11 64.18(12) . 2
N1 La N11 57.41(13) 2 2
N1 La N11 117.86(12) . 2
N11 La N11 161.89(18) . 2
N4 S3 S2 94.89(18) . .
N1 S2 S3 94.00(18) . .
C32 O31 La 137.3(3) . .
C24 O25 La 134.6(3) . .
C22 O1 La 136.2(3) . .
C9 C8 C7 121.6(6) . .
C9 C8 H8A 119.2 . .
C7 C8 H8A 119.2 . .
C5 N4 S3 114.4(4) . .
C5 N1 S2 114.2(3) . .
C5 N1 La 122.4(3) . .
S2 N1 La 122.8(2) . .
O31 C32 C33 127.7(4) . .
O31 C32 C36 113.9(4) . .
C33 C32 C36 118.4(4) . .
C6 N11 C10 116.9(4) . .
C6 N11 La 123.4(3) . .
C10 N11 La 119.3(3) . .
F33 C36 F32 108.8(6) . .
F33 C36 F31 105.9(6) . .
F32 C36 F31 104.3(5) . .
F33 C36 C32 110.5(5) . .
F32 C36 C32 113.1(4) . .
F31 C36 C32 113.9(5) . .
O25 C24 C23 128.2(5) . .
O25 C24 C27 115.7(6) . .
C23 C24 C27 116.0(6) . .
N4 C5 N1 122.5(5) . .
N4 C5 C6 119.7(5) . .
N1 C5 C6 117.8(4) . .
N11 C6 C7 122.2(6) . .
N11 C6 C5 116.9(4) . .
C7 C6 C5 120.9(5) . .
N11 C10 C9 123.4(6) . .
N11 C10 H10A 118.3 . .
C9 C10 H10A 118.3 . .
O1 C22 C23 127.7(5) . .
O1 C22 C26 114.4(6) . .
C23 C22 C26 117.8(6) . .
C24 C23 C22 122.0(5) . .
C24 C23 H23A 119.0 . .
C22 C23 H23A 119.0 . .
C32 C33 C32 122.4(6) . 2
C32 C33 H33A 118.8 . .
C32 C33 H33A 118.8 2 .
C8 C9 C10 118.1(7) . .
C8 C9 H9A 120.9 . .
C10 C9 H9A 120.9 . .
F25 C27 F26 100.5(9) . .
F25 C27 F24 107.6(8) . .
F26 C27 F24 104.3(10) . .
F25 C27 C24 113.5(8) . .
F26 C27 C24 113.4(7) . .
F24 C27 C24 116.0(7) . .
C8 C7 C6 117.8(7) . .
C8 C7 H7A 121.1 . .
C6 C7 H7A 121.1 . .
F21 C26 F23 107.8(10) . .
F21 C26 F22 107.1(8) . .
F23 C26 F22 98.2(9) . .
F21 C26 C22 112.5(8) . .
F23 C26 C22 113.6(7) . .
F22 C26 C22 116.4(7) . .

loop_
_geom_bond_atom_site_label_1
_geom_bond_atom_site_label_2
_geom_bond_distance
_geom_bond_site_symmetry_2
La O1 2.516(3) 2
La O1 2.516(3) .
La O25 2.517(3) .
La O25 2.517(3) 2
La O31 2.532(3) 2
La O31 2.532(3) .
La N1 2.808(4) 2
La N1 2.808(4) .
La N11 2.815(4) .
La N11 2.816(4) 2
S3 N4 1.618(6) .
S3 S2 2.077(3) .
S2 N1 1.630(4) .
O31 C32 1.239(5) .
O25 C24 1.238(6) .
O1 C22 1.223(6) .
F32 C36 1.286(6) .
C8 C9 1.320(11) .
C8 C7 1.359(11) .
C8 H8A 0.9300 .
N4 C5 1.320(6) .
F33 C36 1.273(7) .
N1 C5 1.336(6) .
C32 C33 1.376(5) .
C32 C36 1.534(7) .
N11 C6 1.318(6) .
N11 C10 1.356(7) .
C36 F31 1.300(8) .
C24 C23 1.384(8) .
C24 C27 1.501(9) .
C5 C6 1.482(7) .
C6 C7 1.390(8) .
F24 C27 1.274(9) .
F26 C27 1.261(11) .
C10 C9 1.359(9) .
C10 H10A 0.9300 .
C22 C23 1.393(8) .
C22 C26 1.512(8) .
F25 C27 1.245(10) .
C23 H23A 0.9300 .
C33 C32 1.376(5) 2
C33 H33A 0.9300 .
C9 H9A 0.9300 .
C7 H7A 0.9300 .
C26 F21 1.233(10) .
C26 F23 1.265(11) .
C26 F22 1.283(9) .
